data_4125989
loop_
_publ_author_name
'Jian, Zhongbao'
'Kehr, Gerald'
'Daniliuc, Constantin G.'
'Wibbeling, Birgit'
'Wiegand, Thomas'
'Siedow, Melanie'
'Eckert, Hellmut'
'Bursch, Markus'
'Grimme, Stefan'
'Erker, Gerhard'

_publ_section_title
;
 CO-Reduction Chemistry: Reaction of a CO-Derived Formylhydridoborate with
 Carbon Monoxide, with Carbon Dioxide, and with Dihydrogen.
;
_journal_name_full 'Journal of the American Chemical Society'
_journal_paper_doi 10.1021/jacs.7b02548
_journal_year 2017
_chemical_formula_sum 'C42 H43 B F10 O2 Zr'
_chemical_formula_weight 871.79
_chemical_name_systematic
; 
 ? 
;
_space_group_IT_number 14
_symmetry_cell_setting monoclinic
_symmetry_space_group_name_Hall '-P 2yn'
_symmetry_space_group_name_H-M 'P 1 21/n 1'
_atom_sites_solution_hydrogens geom
_atom_sites_solution_primary direct
_atom_sites_solution_secondary difmap
_audit_creation_method SHELXL-97
_cell_angle_alpha 90.00
_cell_angle_beta 104.020(1)
_cell_angle_gamma 90.00
_cell_formula_units_Z 4
_cell_length_a 12.1921(2)
_cell_length_b 23.6125(4)
_cell_length_c 14.2409(3)
_cell_measurement_reflns_used 8533
_cell_measurement_temperature 293(2)
_cell_measurement_theta_max 28.28
_cell_measurement_theta_min 4.08
_cell_volume 3977.63(13)
_computing_cell_refinement 'Collect (Nonius B.V., 1998)'
_computing_data_collection 'Collect (Nonius B.V., 1998)'
_computing_data_reduction 'Denzo-SMN (Otwinowski & Minor, 1997)'
_computing_molecular_graphics 'XP (BrukerAXS, 2000)'
_computing_publication_material 'SHELXL-97 (Sheldrick, 1997)'
_computing_structure_refinement 'SHELXL-97 (Sheldrick, 1997)'
_computing_structure_solution 'SHELXS-97 (Sheldrick, 1990)'
_diffrn_ambient_temperature 293(2)
_diffrn_measured_fraction_theta_full 0.978
_diffrn_measured_fraction_theta_max 0.978
_diffrn_measurement_device_type 'Nonius KappaCCD APEXII'
_diffrn_measurement_method '\w and \f scans'
_diffrn_radiation_monochromator 'Montel mirror'
_diffrn_radiation_source 'rotating anode Nonius FR591'
_diffrn_radiation_type MoK\a
_diffrn_radiation_wavelength 0.71073
_diffrn_reflns_av_R_equivalents 0.055
_diffrn_reflns_av_sigmaI/netI 0.0351
_diffrn_reflns_limit_h_max 14
_diffrn_reflns_limit_h_min 0
_diffrn_reflns_limit_k_max 28
_diffrn_reflns_limit_k_min 0
_diffrn_reflns_limit_l_max 16
_diffrn_reflns_limit_l_min -16
_diffrn_reflns_number 23776
_diffrn_reflns_theta_full 25.00
_diffrn_reflns_theta_max 25.00
_diffrn_reflns_theta_min 4.14
_exptl_absorpt_coefficient_mu 0.359
_exptl_absorpt_correction_T_max 0.9929
_exptl_absorpt_correction_T_min 0.9448
_exptl_absorpt_correction_type multi-scan
_exptl_absorpt_process_details 'Denzo (Otwinowski, Borek, Majewski & Minor, 2003)'
_exptl_crystal_colour 'pale yellow'
_exptl_crystal_density_diffrn 1.456
_exptl_crystal_density_method 'not measured'
_exptl_crystal_description plate
_exptl_crystal_F_000 1784
_exptl_crystal_size_max 0.16
_exptl_crystal_size_mid 0.10
_exptl_crystal_size_min 0.02
_refine_diff_density_max 0.337
_refine_diff_density_min -0.449
_refine_diff_density_rms 0.067
_refine_ls_extinction_method none
_refine_ls_goodness_of_fit_ref 1.085
_refine_ls_hydrogen_treatment mixed
_refine_ls_matrix_type full
_refine_ls_number_parameters 522
_refine_ls_number_reflns 6856
_refine_ls_number_restraints 6
_refine_ls_restrained_S_all 1.091
_refine_ls_R_factor_all 0.0768
_refine_ls_R_factor_gt 0.0580
_refine_ls_shift/su_max 0.001
_refine_ls_shift/su_mean 0.000
_refine_ls_structure_factor_coef Fsqd
_refine_ls_weighting_details 'calc w=1/[\s^2^(Fo^2^)+(0.0000P)^2^+11.4038P] where P=(Fo^2^+2Fc^2^)/3'
_refine_ls_weighting_scheme calc
_refine_ls_wR_factor_gt 0.1087
_refine_ls_wR_factor_ref 0.1233
_reflns_number_gt 5570
_reflns_number_total 6856
_reflns_threshold_expression >2sigma(I)
_cod_data_source_file ja7b02548_si_002.cif
_cod_data_source_block erk8622
_cod_original_sg_symbol_H-M P21/n
_cod_database_code 4125989

loop_
_symmetry_equiv_pos_as_xyz
'x, y, z'
'-x+1/2, y+1/2, -z+1/2'
'-x, -y, -z'
'x-1/2, -y-1/2, z-1/2'

loop_
_atom_site_label
_atom_site_type_symbol
_atom_site_fract_x
_atom_site_fract_y
_atom_site_fract_z
_atom_site_U_iso_or_equiv
_atom_site_adp_type
_atom_site_occupancy
_atom_site_symmetry_multiplicity
_atom_site_calc_flag
_atom_site_refinement_flags
Zr1 Zr 0.08423(3) 0.139402(17) 0.78139(3) 0.03827(13) Uani 1 1 d .
O1 O 0.1310(3) 0.15371(14) 0.9212(2) 0.0560(8) Uani 1 1 d .
O2 O 0.1943(3) 0.07040(13) 0.7710(2) 0.0572(8) Uani 1 1 d .
C1 C -0.0648(4) 0.07506(19) 0.6804(3) 0.0473(11) Uani 1 1 d .
C2 C -0.1207(4) 0.12667(19) 0.6853(3) 0.0479(11) Uani 1 1 d .
C3 C -0.1241(3) 0.13596(19) 0.7830(3) 0.0456(10) Uani 1 1 d .
C4 C -0.0741(4) 0.08889(19) 0.8372(3) 0.0475(11) Uani 1 1 d .
C5 C -0.0366(4) 0.05139(19) 0.7755(3) 0.0497(11) Uani 1 1 d .
C6 C -0.0492(5) 0.0463(2) 0.5900(4) 0.0685(15) Uani 1 1 d .
H6A H -0.0978 0.0138 0.5764 0.103 Uiso 1 1 calc R
H6B H 0.0280 0.0345 0.5993 0.103 Uiso 1 1 calc R
H6C H -0.0681 0.0722 0.5366 0.103 Uiso 1 1 calc R
C7 C -0.1937(4) 0.1586(2) 0.6020(4) 0.0685(15) Uani 1 1 d .
H7A H -0.1716 0.1494 0.5436 0.103 Uiso 1 1 calc R
H7B H -0.1848 0.1986 0.6140 0.103 Uiso 1 1 calc R
H7C H -0.2714 0.1483 0.5953 0.103 Uiso 1 1 calc R
C8 C -0.1931(4) 0.1814(2) 0.8150(4) 0.0679(14) Uani 1 1 d .
H8A H -0.2712 0.1703 0.7994 0.102 Uiso 1 1 calc R
H8B H -0.1850 0.2162 0.7823 0.102 Uiso 1 1 calc R
H8C H -0.1673 0.1868 0.8836 0.102 Uiso 1 1 calc R
C9 C -0.0721(4) 0.0781(2) 0.9419(3) 0.0668(14) Uani 1 1 d .
H9A H -0.0756 0.1136 0.9740 0.100 Uiso 1 1 calc R
H9B H -0.0035 0.0588 0.9724 0.100 Uiso 1 1 calc R
H9C H -0.1358 0.0552 0.9458 0.100 Uiso 1 1 calc R
C10 C 0.0091(4) -0.0067(2) 0.8016(4) 0.0689(15) Uani 1 1 d .
H10A H -0.0515 -0.0316 0.8063 0.103 Uiso 1 1 calc R
H10B H 0.0638 -0.0055 0.8627 0.103 Uiso 1 1 calc R
H10C H 0.0445 -0.0204 0.7526 0.103 Uiso 1 1 calc R
C11 C 0.0981(4) 0.2005(2) 0.6355(3) 0.0509(11) Uani 1 1 d .
C12 C 0.2018(4) 0.17231(19) 0.6648(3) 0.0511(11) Uani 1 1 d .
C13 C 0.2563(4) 0.19293(19) 0.7587(3) 0.0492(11) Uani 1 1 d .
C14 C 0.1870(4) 0.23367(19) 0.7857(3) 0.0498(11) Uani 1 1 d .
C15 C 0.0865(4) 0.23789(19) 0.7115(3) 0.0490(11) Uani 1 1 d .
C16 C 0.0277(5) 0.2011(3) 0.5321(3) 0.0791(17) Uani 1 1 d .
H16A H 0.0699 0.2188 0.4912 0.119 Uiso 1 1 calc R
H16B H -0.0407 0.2219 0.5287 0.119 Uiso 1 1 calc R
H16C H 0.0094 0.1629 0.5106 0.119 Uiso 1 1 calc R
C17 C 0.2540(5) 0.1346(3) 0.6033(4) 0.0796(17) Uani 1 1 d .
H17A H 0.1971 0.1100 0.5658 0.119 Uiso 1 1 calc R
H17B H 0.3123 0.1122 0.6440 0.119 Uiso 1 1 calc R
H17C H 0.2859 0.1572 0.5607 0.119 Uiso 1 1 calc R
C18 C 0.3725(4) 0.1774(2) 0.8173(4) 0.0745(16) Uani 1 1 d .
H18A H 0.4015 0.1466 0.7865 0.112 Uiso 1 1 calc R
H18B H 0.3683 0.1662 0.8811 0.112 Uiso 1 1 calc R
H18C H 0.4217 0.2095 0.8216 0.112 Uiso 1 1 calc R
C19 C 0.2209(5) 0.2700(2) 0.8746(4) 0.0720(15) Uani 1 1 d .
H19A H 0.2359 0.2464 0.9312 0.108 Uiso 1 1 calc R
H19B H 0.1607 0.2959 0.8768 0.108 Uiso 1 1 calc R
H19C H 0.2877 0.2910 0.8727 0.108 Uiso 1 1 calc R
C20 C -0.0035(5) 0.2824(2) 0.7062(4) 0.0741(16) Uani 1 1 d .
H20A H 0.0253 0.3185 0.6929 0.111 Uiso 1 1 calc R
H20B H -0.0246 0.2840 0.7669 0.111 Uiso 1 1 calc R
H20C H -0.0685 0.2729 0.6555 0.111 Uiso 1 1 calc R
C21 C 0.1514(4) 0.1593(2) 1.0194(3) 0.0526(12) Uani 1 1 d .
C22 C 0.2246(4) 0.1198(2) 1.0764(3) 0.0621(13) Uani 1 1 d .
C23 C 0.2439(5) 0.1238(3) 1.1766(4) 0.0773(17) Uani 1 1 d .
H23 H 0.2908 0.0973 1.2147 0.093 Uiso 1 1 calc R
C24 C 0.1966(6) 0.1655(3) 1.2214(4) 0.0794(18) Uani 1 1 d .
C25 C 0.1263(5) 0.2039(3) 1.1630(4) 0.0737(16) Uani 1 1 d .
H25 H 0.0931 0.2323 1.1921 0.088 Uiso 1 1 calc R
C26 C 0.1029(4) 0.2020(2) 1.0620(3) 0.0611(13) Uani 1 1 d .
C27 C 0.2772(5) 0.0734(3) 1.0308(4) 0.0823(18) Uani 1 1 d .
H27A H 0.3195 0.0489 1.0803 0.123 Uiso 1 1 calc R
H27B H 0.3269 0.0895 0.9950 0.123 Uiso 1 1 calc R
H27C H 0.2191 0.0520 0.9878 0.123 Uiso 1 1 calc R
C28 C 0.2159(7) 0.1675(3) 1.3306(4) 0.114(3) Uani 1 1 d .
H28A H 0.1744 0.1986 1.3483 0.171 Uiso 1 1 calc R
H28B H 0.2950 0.1725 1.3595 0.171 Uiso 1 1 calc R
H28C H 0.1905 0.1328 1.3531 0.171 Uiso 1 1 calc R
C29 C 0.0249(5) 0.2455(3) 1.0048(4) 0.0770(16) Uani 1 1 d .
H29A H 0.0130 0.2374 0.9369 0.115 Uiso 1 1 calc R
H29B H 0.0579 0.2824 1.0181 0.115 Uiso 1 1 calc R
H29C H -0.0462 0.2444 1.0225 0.115 Uiso 1 1 calc R
B1 B 0.2879(5) -0.0163(3) 0.7209(5) 0.0588(14) Uani 1 1 d .
H1 H 0.214(4) -0.0099(18) 0.650(3) 0.056(13) Uiso 1 1 d .
C30 C 0.2717(4) 0.0354(2) 0.7895(4) 0.0638(14) Uani 1 1 d .
H30 H 0.3252 0.0393 0.8480 0.077 Uiso 1 1 calc R
C41 C 0.2757(4) -0.0724(2) 0.7837(4) 0.0590(13) Uani 1 1 d .
F42 F 0.4313(3) -0.04904(16) 0.9107(3) 0.0967(11) Uani 1 1 d .
C42 C 0.3449(5) -0.0845(2) 0.8738(4) 0.0710(15) Uani 1 1 d .
F43 F 0.4055(4) -0.1402(2) 1.0158(3) 0.1313(16) Uani 1 1 d .
C43 C 0.3343(6) -0.1315(3) 0.9294(5) 0.0818(17) Uani 1 1 d .
F44 F 0.2367(4) -0.21483(17) 0.9460(3) 0.1206(15) Uani 1 1 d U
C44 C 0.2507(7) -0.1687(3) 0.8940(6) 0.0832(19) Uani 1 1 d .
F45 F 0.0954(3) -0.19689(15) 0.7699(3) 0.1134(14) Uani 1 1 d .
C45 C 0.1784(5) -0.1602(3) 0.8062(6) 0.0800(18) Uani 1 1 d .
F46 F 0.1178(3) -0.10683(15) 0.6665(3) 0.0881(10) Uani 1 1 d .
C46 C 0.1922(5) -0.1126(2) 0.7532(5) 0.0682(15) Uani 1 1 d .
C51 C 0.4094(4) -0.0170(2) 0.6911(4) 0.0567(12) Uani 1 1 d .
F52 F 0.3391(3) -0.08957(15) 0.5809(3) 0.0926(11) Uani 1 1 d .
C52 C 0.4237(4) -0.0537(2) 0.6204(4) 0.0629(13) Uani 1 1 d .
F53 F 0.5260(4) -0.0939(2) 0.5155(3) 0.1260(15) Uani 1 1 d .
C53 C 0.5188(5) -0.0569(3) 0.5857(4) 0.0770(16) Uani 1 1 d .
F54 F 0.7004(4) -0.0239(2) 0.5878(4) 0.1387(18) Uani 1 1 d .
C54 C 0.6073(5) -0.0217(3) 0.6217(6) 0.090(2) Uani 1 1 d .
F55 F 0.6849(3) 0.0498(2) 0.7309(4) 0.149(2) Uani 1 1 d .
C55 C 0.5984(5) 0.0153(3) 0.6927(6) 0.088(2) Uani 1 1 d .
F56 F 0.4989(3) 0.05450(16) 0.7968(3) 0.1153(14) Uani 1 1 d .
C56 C 0.5018(5) 0.0168(2) 0.7256(4) 0.0710(15) Uani 1 1 d .

loop_
_atom_site_aniso_label
_atom_site_aniso_U_11
_atom_site_aniso_U_22
_atom_site_aniso_U_33
_atom_site_aniso_U_23
_atom_site_aniso_U_13
_atom_site_aniso_U_12
Zr1 0.0390(2) 0.0415(2) 0.0320(2) 0.00167(18) 0.00420(16) -0.00125(18)
O1 0.0591(19) 0.071(2) 0.0342(16) 0.0018(15) 0.0039(14) -0.0063(16)
O2 0.0499(18) 0.0467(18) 0.077(2) 0.0042(16) 0.0189(17) 0.0049(15)
C1 0.041(2) 0.053(3) 0.045(2) -0.006(2) 0.0053(19) -0.012(2)
C2 0.041(2) 0.057(3) 0.038(2) 0.004(2) -0.0038(19) -0.006(2)
C3 0.038(2) 0.052(3) 0.044(2) -0.004(2) 0.0059(19) -0.005(2)
C4 0.046(2) 0.055(3) 0.040(2) 0.006(2) 0.007(2) -0.009(2)
C5 0.045(2) 0.048(3) 0.055(3) 0.003(2) 0.009(2) -0.003(2)
C6 0.069(3) 0.082(4) 0.051(3) -0.022(3) 0.008(3) -0.006(3)
C7 0.055(3) 0.081(4) 0.060(3) 0.014(3) -0.005(3) -0.003(3)
C8 0.055(3) 0.067(3) 0.084(4) -0.009(3) 0.020(3) 0.004(3)
C9 0.063(3) 0.084(4) 0.053(3) 0.011(3) 0.014(2) -0.013(3)
C10 0.066(3) 0.047(3) 0.095(4) 0.011(3) 0.020(3) -0.002(2)
C11 0.053(3) 0.058(3) 0.039(2) 0.007(2) 0.005(2) -0.009(2)
C12 0.057(3) 0.051(3) 0.050(3) 0.004(2) 0.021(2) -0.006(2)
C13 0.046(2) 0.051(3) 0.048(3) 0.009(2) 0.008(2) -0.008(2)
C14 0.056(3) 0.049(3) 0.045(3) 0.001(2) 0.013(2) -0.012(2)
C15 0.048(3) 0.050(3) 0.050(3) 0.013(2) 0.013(2) 0.001(2)
C16 0.084(4) 0.104(5) 0.042(3) 0.015(3) 0.000(3) -0.019(4)
C17 0.095(4) 0.083(4) 0.073(4) -0.005(3) 0.045(3) 0.005(3)
C18 0.044(3) 0.074(4) 0.094(4) 0.018(3) -0.005(3) -0.009(3)
C19 0.089(4) 0.066(3) 0.059(3) -0.010(3) 0.014(3) -0.023(3)
C20 0.073(4) 0.058(3) 0.093(4) 0.019(3) 0.023(3) 0.010(3)
C21 0.052(3) 0.071(3) 0.032(2) 0.005(2) 0.005(2) -0.020(2)
C22 0.069(3) 0.074(3) 0.041(3) 0.002(2) 0.009(2) -0.016(3)
C23 0.089(4) 0.095(4) 0.043(3) 0.018(3) 0.006(3) -0.019(4)
C24 0.103(5) 0.100(5) 0.034(3) 0.003(3) 0.015(3) -0.034(4)
C25 0.081(4) 0.091(4) 0.054(3) -0.014(3) 0.026(3) -0.029(3)
C26 0.061(3) 0.079(4) 0.043(3) -0.008(3) 0.011(2) -0.020(3)
C27 0.092(4) 0.092(4) 0.055(3) 0.020(3) 0.004(3) 0.007(4)
C28 0.162(7) 0.140(7) 0.039(3) -0.003(4) 0.023(4) -0.034(6)
C29 0.072(4) 0.090(4) 0.070(4) -0.008(3) 0.019(3) 0.005(3)
B1 0.053(3) 0.056(3) 0.064(4) -0.004(3) 0.007(3) 0.000(3)
C30 0.057(3) 0.060(3) 0.073(4) 0.001(3) 0.012(3) 0.005(3)
C41 0.053(3) 0.058(3) 0.068(3) -0.006(3) 0.018(3) 0.009(2)
F42 0.075(2) 0.100(3) 0.099(3) -0.003(2) -0.012(2) 0.004(2)
C42 0.066(3) 0.066(4) 0.082(4) -0.004(3) 0.019(3) 0.005(3)
F43 0.141(4) 0.147(4) 0.096(3) 0.034(3) 0.008(3) 0.048(3)
C43 0.085(4) 0.086(5) 0.079(4) 0.005(4) 0.028(4) 0.026(4)
F44 0.155(4) 0.088(3) 0.148(4) 0.033(2) 0.092(3) 0.023(2)
C44 0.101(5) 0.061(4) 0.106(5) 0.008(4) 0.060(5) 0.013(4)
F45 0.099(3) 0.078(2) 0.184(4) -0.030(3) 0.075(3) -0.028(2)
C45 0.074(4) 0.063(4) 0.121(6) -0.019(4) 0.058(4) -0.005(3)
F46 0.071(2) 0.086(2) 0.102(3) -0.025(2) 0.012(2) -0.0098(18)
C46 0.058(3) 0.063(3) 0.088(4) -0.020(3) 0.026(3) 0.002(3)
C51 0.050(3) 0.050(3) 0.066(3) -0.002(2) 0.007(2) 0.001(2)
F52 0.088(2) 0.094(2) 0.095(2) -0.038(2) 0.018(2) -0.021(2)
C52 0.063(3) 0.056(3) 0.066(3) -0.002(3) 0.009(3) -0.009(3)
F53 0.137(4) 0.152(4) 0.105(3) -0.027(3) 0.061(3) 0.015(3)
C53 0.081(4) 0.085(4) 0.071(4) 0.005(3) 0.029(3) 0.006(3)
F54 0.098(3) 0.158(4) 0.186(5) 0.027(4) 0.085(3) 0.004(3)
C54 0.069(4) 0.095(5) 0.115(6) 0.028(4) 0.041(4) 0.007(4)
F55 0.077(3) 0.122(4) 0.242(6) -0.018(4) 0.028(3) -0.047(3)
C55 0.053(3) 0.076(4) 0.130(6) 0.008(4) 0.014(4) -0.016(3)
F56 0.086(2) 0.095(3) 0.155(4) -0.063(3) 0.011(2) -0.018(2)
C56 0.064(3) 0.057(3) 0.090(4) -0.012(3) 0.014(3) -0.002(3)

loop_
_atom_type_symbol
_atom_type_description
_atom_type_scat_dispersion_real
_atom_type_scat_dispersion_imag
_atom_type_scat_source
C C 0.0033 0.0016 'International Tables Vol C Tables 4.2.6.8 and 6.1.1.4'
H H 0.0000 0.0000 'International Tables Vol C Tables 4.2.6.8 and 6.1.1.4'
B B 0.0013 0.0007 'International Tables Vol C Tables 4.2.6.8 and 6.1.1.4'
O O 0.0106 0.0060 'International Tables Vol C Tables 4.2.6.8 and 6.1.1.4'
F F 0.0171 0.0103 'International Tables Vol C Tables 4.2.6.8 and 6.1.1.4'
Zr Zr -2.9673 0.5597 'International Tables Vol C Tables 4.2.6.8 and 6.1.1.4'

loop_
_geom_angle_atom_site_label_1
_geom_angle_atom_site_label_2
_geom_angle_atom_site_label_3
_geom_angle
O1 Zr1 O2 99.69(13)
O1 Zr1 C1 132.18(14)
O2 Zr1 C1 83.07(14)
O1 Zr1 C15 102.27(14)
O2 Zr1 C15 127.29(14)
C1 Zr1 C15 113.73(15)
O1 Zr1 C13 89.85(14)
O2 Zr1 C13 79.56(14)
C1 Zr1 C13 136.78(15)
C15 Zr1 C13 53.43(14)
O1 Zr1 C5 101.44(14)
O2 Zr1 C5 75.07(13)
C1 Zr1 C5 32.71(14)
C15 Zr1 C5 143.20(14)
C13 Zr1 C5 153.59(15)
O1 Zr1 C3 92.39(13)
O2 Zr1 C3 128.32(13)
C1 Zr1 C3 53.56(14)
C15 Zr1 C3 97.97(15)
C13 Zr1 C3 151.00(15)
C5 Zr1 C3 53.26(14)
O1 Zr1 C14 78.75(14)
O2 Zr1 C14 110.76(14)
C1 Zr1 C14 144.98(14)
C15 Zr1 C14 32.33(14)
C13 Zr1 C14 31.84(14)
C5 Zr1 C14 174.11(15)
C3 Zr1 C14 120.88(15)
O1 Zr1 C4 79.66(13)
O2 Zr1 C4 101.53(14)
C1 Zr1 C4 53.43(14)
C15 Zr1 C4 129.20(15)
C13 Zr1 C4 169.49(14)
C5 Zr1 C4 31.94(14)
C3 Zr1 C4 31.97(14)
C14 Zr1 C4 143.58(15)
O1 Zr1 C2 124.65(14)
O2 Zr1 C2 114.91(14)
C1 Zr1 C2 32.07(14)
C15 Zr1 C2 89.99(14)
C13 Zr1 C2 136.15(14)
C5 Zr1 C2 53.28(14)
C3 Zr1 C2 32.27(13)
C14 Zr1 C2 121.75(15)
C4 Zr1 C2 52.98(14)
O1 Zr1 C12 122.30(14)
O2 Zr1 C12 74.20(14)
C1 Zr1 C12 104.53(15)
C15 Zr1 C12 53.55(15)
C13 Zr1 C12 32.52(14)
C5 Zr1 C12 129.65(15)
C3 Zr1 C12 136.96(15)
C14 Zr1 C12 53.26(15)
C4 Zr1 C12 157.91(14)
C2 Zr1 C12 108.42(15)
O1 Zr1 C11 131.62(14)
O2 Zr1 C11 101.92(14)
C1 Zr1 C11 93.22(14)
C15 Zr1 C11 32.57(14)
C13 Zr1 C11 53.03(14)
C5 Zr1 C11 125.76(15)
C3 Zr1 C11 106.65(14)
C14 Zr1 C11 53.18(14)
C4 Zr1 C11 135.78(14)
C2 Zr1 C11 83.13(14)
C12 Zr1 C11 31.65(14)
C21 O1 Zr1 172.3(3)
C30 O2 Zr1 162.9(4)
C2 C1 C5 107.5(4)
C2 C1 C6 126.5(4)
C5 C1 C6 125.6(4)
C2 C1 Zr1 75.0(2)
C5 C1 Zr1 73.8(2)
C6 C1 Zr1 122.3(3)
C1 C2 C3 108.2(4)
C1 C2 C7 126.7(4)
C3 C2 C7 122.9(4)
C1 C2 Zr1 72.9(2)
C3 C2 Zr1 73.4(2)
C7 C2 Zr1 132.7(3)
C4 C3 C2 107.7(4)
C4 C3 C8 126.8(4)
C2 C3 C8 124.0(4)
C4 C3 Zr1 74.3(2)
C2 C3 Zr1 74.3(2)
C8 C3 Zr1 127.8(3)
C5 C4 C3 108.6(4)
C5 C4 C9 125.8(4)
C3 C4 C9 125.3(4)
C5 C4 Zr1 73.3(3)
C3 C4 Zr1 73.7(2)
C9 C4 Zr1 123.6(3)
C4 C5 C1 107.9(4)
C4 C5 C10 125.7(4)
C1 C5 C10 125.9(5)
C4 C5 Zr1 74.7(3)
C1 C5 Zr1 73.5(2)
C10 C5 Zr1 124.5(3)
C1 C6 H6A 109.5
C1 C6 H6B 109.5
H6A C6 H6B 109.5
C1 C6 H6C 109.5
H6A C6 H6C 109.5
H6B C6 H6C 109.5
C2 C7 H7A 109.5
C2 C7 H7B 109.5
H7A C7 H7B 109.5
C2 C7 H7C 109.5
H7A C7 H7C 109.5
H7B C7 H7C 109.5
C3 C8 H8A 109.5
C3 C8 H8B 109.5
H8A C8 H8B 109.5
C3 C8 H8C 109.5
H8A C8 H8C 109.5
H8B C8 H8C 109.5
C4 C9 H9A 109.5
C4 C9 H9B 109.5
H9A C9 H9B 109.5
C4 C9 H9C 109.5
H9A C9 H9C 109.5
H9B C9 H9C 109.5
C5 C10 H10A 109.5
C5 C10 H10B 109.5
H10A C10 H10B 109.5
C5 C10 H10C 109.5
H10A C10 H10C 109.5
H10B C10 H10C 109.5
C12 C11 C15 108.4(4)
C12 C11 C16 123.5(5)
C15 C11 C16 126.4(5)
C12 C11 Zr1 73.9(3)
C15 C11 Zr1 72.3(2)
C16 C11 Zr1 131.3(3)
C11 C12 C13 107.4(4)
C11 C12 C17 126.2(5)
C13 C12 C17 125.8(5)
C11 C12 Zr1 74.4(3)
C13 C12 Zr1 72.7(3)
C17 C12 Zr1 125.6(3)
C14 C13 C12 108.5(4)
C14 C13 C18 124.6(5)
C12 C13 C18 126.8(5)
C14 C13 Zr1 74.5(3)
C12 C13 Zr1 74.8(2)
C18 C13 Zr1 120.3(3)
C13 C14 C15 108.4(4)
C13 C14 C19 124.4(4)
C15 C14 C19 127.0(5)
C13 C14 Zr1 73.6(3)
C15 C14 Zr1 73.2(2)
C19 C14 Zr1 123.6(3)
C14 C15 C11 107.2(4)
C14 C15 C20 125.1(5)
C11 C15 C20 126.6(4)
C14 C15 Zr1 74.4(2)
C11 C15 Zr1 75.1(3)
C20 C15 Zr1 125.6(3)
C11 C16 H16A 109.5
C11 C16 H16B 109.5
H16A C16 H16B 109.5
C11 C16 H16C 109.5
H16A C16 H16C 109.5
H16B C16 H16C 109.5
C12 C17 H17A 109.5
C12 C17 H17B 109.5
H17A C17 H17B 109.5
C12 C17 H17C 109.5
H17A C17 H17C 109.5
H17B C17 H17C 109.5
C13 C18 H18A 109.5
C13 C18 H18B 109.5
H18A C18 H18B 109.5
C13 C18 H18C 109.5
H18A C18 H18C 109.5
H18B C18 H18C 109.5
C14 C19 H19A 109.5
C14 C19 H19B 109.5
H19A C19 H19B 109.5
C14 C19 H19C 109.5
H19A C19 H19C 109.5
H19B C19 H19C 109.5
C15 C20 H20A 109.5
C15 C20 H20B 109.5
H20A C20 H20B 109.5
C15 C20 H20C 109.5
H20A C20 H20C 109.5
H20B C20 H20C 109.5
O1 C21 C26 121.9(4)
O1 C21 C22 117.4(5)
C26 C21 C22 120.8(4)
C23 C22 C21 118.2(5)
C23 C22 C27 120.8(5)
C21 C22 C27 121.0(4)
C24 C23 C22 122.6(6)
C24 C23 H23 118.7
C22 C23 H23 118.7
C23 C24 C25 117.4(5)
C23 C24 C28 121.4(6)
C25 C24 C28 121.1(7)
C24 C25 C26 122.8(6)
C24 C25 H25 118.6
C26 C25 H25 118.6
C21 C26 C25 118.2(5)
C21 C26 C29 123.0(4)
C25 C26 C29 118.8(5)
C22 C27 H27A 109.5
C22 C27 H27B 109.5
H27A C27 H27B 109.5
C22 C27 H27C 109.5
H27A C27 H27C 109.5
H27B C27 H27C 109.5
C24 C28 H28A 109.5
C24 C28 H28B 109.5
H28A C28 H28B 109.5
C24 C28 H28C 109.5
H28A C28 H28C 109.5
H28B C28 H28C 109.5
C26 C29 H29A 109.5
C26 C29 H29B 109.5
H29A C29 H29B 109.5
C26 C29 H29C 109.5
H29A C29 H29C 109.5
H29B C29 H29C 109.5
C30 B1 C41 104.1(4)
C30 B1 C51 114.7(4)
C41 B1 C51 110.1(4)
C30 B1 H1 104(2)
C41 B1 H1 115(2)
C51 B1 H1 109(2)
O2 C30 B1 125.5(5)
O2 C30 H30 117.3
B1 C30 H30 117.3
C46 C41 C42 112.8(5)
C46 C41 B1 123.0(5)
C42 C41 B1 124.1(5)
F42 C42 C41 118.5(5)
F42 C42 C43 116.5(6)
C41 C42 C43 125.0(6)
F43 C43 C44 120.6(7)
F43 C43 C42 121.1(7)
C44 C43 C42 118.2(6)
C43 C44 F44 120.3(7)
C43 C44 C45 120.8(6)
F44 C44 C45 118.9(7)
F45 C45 C44 121.5(7)
F45 C45 C46 119.6(7)
C44 C45 C46 118.9(6)
F46 C46 C41 120.0(5)
F46 C46 C45 115.8(5)
C41 C46 C45 124.2(6)
C56 C51 C52 113.1(5)
C56 C51 B1 128.1(5)
C52 C51 B1 118.8(4)
F52 C52 C53 116.3(5)
F52 C52 C51 118.9(5)
C53 C52 C51 124.8(5)
F53 C53 C54 119.2(6)
F53 C53 C52 121.3(6)
C54 C53 C52 119.6(6)
F54 C54 C55 121.4(7)
F54 C54 C53 120.3(7)
C55 C54 C53 118.3(6)
F55 C55 C54 119.7(7)
F55 C55 C56 120.3(7)
C54 C55 C56 120.0(6)
F56 C56 C55 116.9(5)
F56 C56 C51 118.9(5)
C55 C56 C51 124.3(6)

loop_
_geom_bond_atom_site_label_1
_geom_bond_atom_site_label_2
_geom_bond_distance
Zr1 O1 1.963(3)
Zr1 O2 2.138(3)
Zr1 C1 2.532(4)
Zr1 C15 2.533(4)
Zr1 C13 2.536(4)
Zr1 C5 2.537(4)
Zr1 C3 2.547(4)
Zr1 C14 2.548(4)
Zr1 C4 2.555(4)
Zr1 C2 2.559(4)
Zr1 C12 2.563(4)
Zr1 C11 2.568(4)
O1 C21 1.366(5)
O2 C30 1.235(5)
C1 C2 1.406(6)
C1 C5 1.427(6)
C1 C6 1.508(6)
C2 C3 1.419(6)
C2 C7 1.502(6)
C3 C4 1.405(6)
C3 C8 1.501(6)
C4 C5 1.401(6)
C4 C9 1.506(6)
C5 C10 1.494(6)
C6 H6A 0.9600
C6 H6B 0.9600
C6 H6C 0.9600
C7 H7A 0.9600
C7 H7B 0.9600
C7 H7C 0.9600
C8 H8A 0.9600
C8 H8B 0.9600
C8 H8C 0.9600
C9 H9A 0.9600
C9 H9B 0.9600
C9 H9C 0.9600
C10 H10A 0.9600
C10 H10B 0.9600
C10 H10C 0.9600
C11 C12 1.399(6)
C11 C15 1.431(6)
C11 C16 1.514(6)
C12 C13 1.427(6)
C12 C17 1.496(7)
C13 C14 1.394(6)
C13 C18 1.505(6)
C14 C15 1.414(6)
C14 C19 1.503(6)
C15 C20 1.507(6)
C16 H16A 0.9600
C16 H16B 0.9600
C16 H16C 0.9600
C17 H17A 0.9600
C17 H17B 0.9600
C17 H17C 0.9600
C18 H18A 0.9600
C18 H18B 0.9600
C18 H18C 0.9600
C19 H19A 0.9600
C19 H19B 0.9600
C19 H19C 0.9600
C20 H20A 0.9600
C20 H20B 0.9600
C20 H20C 0.9600
C21 C26 1.381(7)
C21 C22 1.405(7)
C22 C23 1.391(7)
C22 C27 1.495(8)
C23 C24 1.374(8)
C23 H23 0.9300
C24 C25 1.379(8)
C24 C28 1.516(7)
C25 C26 1.398(7)
C25 H25 0.9300
C26 C29 1.498(7)
C27 H27A 0.9600
C27 H27B 0.9600
C27 H27C 0.9600
C28 H28A 0.9600
C28 H28B 0.9600
C28 H28C 0.9600
C29 H29A 0.9600
C29 H29B 0.9600
C29 H29C 0.9600
B1 C30 1.605(8)
B1 C41 1.626(8)
B1 C51 1.637(8)
B1 H1 1.18(4)
C30 H30 0.9300
C41 C46 1.382(7)
C41 C42 1.383(7)
F42 C42 1.348(6)
C42 C43 1.389(8)
F43 C43 1.339(7)
C43 C44 1.347(9)
F44 C44 1.352(7)
C44 C45 1.358(9)
F45 C45 1.338(7)
C45 C46 1.387(8)
F46 C46 1.350(6)
C51 C56 1.370(7)
C51 C52 1.371(7)
F52 C52 1.348(6)
C52 C53 1.368(8)
F53 C53 1.345(7)
C53 C54 1.362(9)
F54 C54 1.337(7)
C54 C55 1.361(9)
F55 C55 1.338(7)
C55 C56 1.370(8)
F56 C56 1.357(6)

loop_
_geom_torsion_atom_site_label_1
_geom_torsion_atom_site_label_2
_geom_torsion_atom_site_label_3
_geom_torsion_atom_site_label_4
_geom_torsion
O2 Zr1 O1 C21 -97(2)
C1 Zr1 O1 C21 -7(3)
C15 Zr1 O1 C21 131(2)
C13 Zr1 O1 C21 -176(3)
C5 Zr1 O1 C21 -20(3)
C3 Zr1 O1 C21 33(3)
C14 Zr1 O1 C21 154(3)
C4 Zr1 O1 C21 3(2)
C2 Zr1 O1 C21 33(3)
C12 Zr1 O1 C21 -174(2)
C11 Zr1 O1 C21 148(2)
O1 Zr1 O2 C30 -14.1(12)
C1 Zr1 O2 C30 -145.8(12)
C15 Zr1 O2 C30 99.6(12)
C13 Zr1 O2 C30 74.0(12)
C5 Zr1 O2 C30 -113.5(12)
C3 Zr1 O2 C30 -115.0(11)
C14 Zr1 O2 C30 67.5(12)
C4 Zr1 O2 C30 -95.4(12)
C2 Zr1 O2 C30 -149.7(11)
C12 Zr1 O2 C30 106.9(12)
C11 Zr1 O2 C30 122.4(12)
O1 Zr1 C1 C2 89.9(3)
O2 Zr1 C1 C2 -173.2(3)
C15 Zr1 C1 C2 -45.4(3)
C13 Zr1 C1 C2 -106.6(3)
C5 Zr1 C1 C2 113.7(4)
C3 Zr1 C1 C2 36.8(3)
C14 Zr1 C1 C2 -56.6(4)
C4 Zr1 C1 C2 76.8(3)
C12 Zr1 C1 C2 -101.6(3)
C11 Zr1 C1 C2 -71.6(3)
O1 Zr1 C1 C5 -23.7(3)
O2 Zr1 C1 C5 73.1(3)
C15 Zr1 C1 C5 -159.1(3)
C13 Zr1 C1 C5 139.8(3)
C3 Zr1 C1 C5 -76.9(3)
C14 Zr1 C1 C5 -170.3(3)
C4 Zr1 C1 C5 -36.9(3)
C2 Zr1 C1 C5 -113.7(4)
C12 Zr1 C1 C5 144.7(3)
C11 Zr1 C1 C5 174.7(3)
O1 Zr1 C1 C6 -146.0(4)
O2 Zr1 C1 C6 -49.2(4)
C15 Zr1 C1 C6 78.6(4)
C13 Zr1 C1 C6 17.5(5)
C5 Zr1 C1 C6 -122.3(5)
C3 Zr1 C1 C6 160.8(5)
C14 Zr1 C1 C6 67.5(5)
C4 Zr1 C1 C6 -159.1(5)
C2 Zr1 C1 C6 124.1(5)
C12 Zr1 C1 C6 22.5(4)
C11 Zr1 C1 C6 52.4(4)
C5 C1 C2 C3 1.8(5)
C6 C1 C2 C3 175.2(4)
Zr1 C1 C2 C3 -65.5(3)
C5 C1 C2 C7 -161.7(4)
C6 C1 C2 C7 11.7(7)
Zr1 C1 C2 C7 131.0(5)
C5 C1 C2 Zr1 67.3(3)
C6 C1 C2 Zr1 -119.3(5)
O1 Zr1 C2 C1 -115.7(3)
O2 Zr1 C2 C1 7.4(3)
C15 Zr1 C2 C1 139.3(3)
C13 Zr1 C2 C1 108.6(3)
C5 Zr1 C2 C1 -38.1(3)
C3 Zr1 C2 C1 -115.6(4)
C14 Zr1 C2 C1 145.7(3)
C4 Zr1 C2 C1 -78.3(3)
C12 Zr1 C2 C1 88.1(3)
C11 Zr1 C2 C1 107.4(3)
O1 Zr1 C2 C3 -0.1(3)
O2 Zr1 C2 C3 123.0(3)
C1 Zr1 C2 C3 115.6(4)
C15 Zr1 C2 C3 -105.1(3)
C13 Zr1 C2 C3 -135.7(3)
C5 Zr1 C2 C3 77.5(3)
C14 Zr1 C2 C3 -98.7(3)
C4 Zr1 C2 C3 37.3(3)
C12 Zr1 C2 C3 -156.3(3)
C11 Zr1 C2 C3 -137.0(3)
O1 Zr1 C2 C7 119.7(5)
O2 Zr1 C2 C7 -117.2(5)
C1 Zr1 C2 C7 -124.6(6)
C15 Zr1 C2 C7 14.7(5)
C13 Zr1 C2 C7 -15.9(6)
C5 Zr1 C2 C7 -162.7(5)
C3 Zr1 C2 C7 119.8(6)
C14 Zr1 C2 C7 21.2(5)
C4 Zr1 C2 C7 157.1(5)
C12 Zr1 C2 C7 -36.5(5)
C11 Zr1 C2 C7 -17.2(5)
C1 C2 C3 C4 -2.3(5)
C7 C2 C3 C4 162.0(4)
Zr1 C2 C3 C4 -67.4(3)
C1 C2 C3 C8 -169.5(4)
C7 C2 C3 C8 -5.2(7)
Zr1 C2 C3 C8 125.4(4)
C1 C2 C3 Zr1 65.1(3)
C7 C2 C3 Zr1 -130.6(4)
O1 Zr1 C3 C4 -66.0(3)
O2 Zr1 C3 C4 38.3(3)
C1 Zr1 C3 C4 77.5(3)
C15 Zr1 C3 C4 -168.8(3)
C13 Zr1 C3 C4 -160.0(3)
C5 Zr1 C3 C4 36.5(2)
C14 Zr1 C3 C4 -144.3(3)
C2 Zr1 C3 C4 114.0(4)
C12 Zr1 C3 C4 148.0(3)
C11 Zr1 C3 C4 159.0(3)
O1 Zr1 C3 C2 179.9(3)
O2 Zr1 C3 C2 -75.8(3)
C1 Zr1 C3 C2 -36.5(3)
C15 Zr1 C3 C2 77.2(3)
C13 Zr1 C3 C2 85.9(4)
C5 Zr1 C3 C2 -77.6(3)
C14 Zr1 C3 C2 101.6(3)
C4 Zr1 C3 C2 -114.0(4)
C12 Zr1 C3 C2 34.0(4)
C11 Zr1 C3 C2 45.0(3)
O1 Zr1 C3 C8 58.7(4)
O2 Zr1 C3 C8 163.0(4)
C1 Zr1 C3 C8 -157.7(5)
C15 Zr1 C3 C8 -44.0(4)
C13 Zr1 C3 C8 -35.3(6)
C5 Zr1 C3 C8 161.2(5)
C14 Zr1 C3 C8 -19.6(5)
C4 Zr1 C3 C8 124.7(5)
C2 Zr1 C3 C8 -121.2(5)
C12 Zr1 C3 C8 -87.2(4)
C11 Zr1 C3 C8 -76.2(4)
C2 C3 C4 C5 1.8(5)
C8 C3 C4 C5 168.6(4)
Zr1 C3 C4 C5 -65.5(3)
C2 C3 C4 C9 -172.6(4)
C8 C3 C4 C9 -5.9(7)
Zr1 C3 C4 C9 120.0(4)
C2 C3 C4 Zr1 67.4(3)
C8 C3 C4 Zr1 -125.9(4)
O1 Zr1 C4 C5 -132.4(3)
O2 Zr1 C4 C5 -34.5(3)
C1 Zr1 C4 C5 37.8(3)
C15 Zr1 C4 C5 130.2(3)
C13 Zr1 C4 C5 -129.4(8)
C3 Zr1 C4 C5 115.8(4)
C14 Zr1 C4 C5 173.2(3)
C2 Zr1 C4 C5 78.1(3)
C12 Zr1 C4 C5 41.8(5)
C11 Zr1 C4 C5 86.3(3)
O1 Zr1 C4 C3 111.9(3)
O2 Zr1 C4 C3 -150.3(2)
C1 Zr1 C4 C3 -78.0(3)
C15 Zr1 C4 C3 14.4(3)
C13 Zr1 C4 C3 114.8(8)
C5 Zr1 C4 C3 -115.8(4)
C14 Zr1 C4 C3 57.4(4)
C2 Zr1 C4 C3 -37.6(2)
C12 Zr1 C4 C3 -73.9(5)
C11 Zr1 C4 C3 -29.5(4)
O1 Zr1 C4 C9 -10.1(4)
O2 Zr1 C4 C9 87.8(4)
C1 Zr1 C4 C9 160.1(5)
C15 Zr1 C4 C9 -107.6(4)
C13 Zr1 C4 C9 -7.1(11)
C5 Zr1 C4 C9 122.3(5)
C3 Zr1 C4 C9 -122.0(5)
C14 Zr1 C4 C9 -64.5(5)
C2 Zr1 C4 C9 -159.6(5)
C12 Zr1 C4 C9 164.1(4)
C11 Zr1 C4 C9 -151.4(4)
C3 C4 C5 C1 -0.7(5)
C9 C4 C5 C1 173.7(4)
Zr1 C4 C5 C1 -66.5(3)
C3 C4 C5 C10 -172.5(4)
C9 C4 C5 C10 1.9(7)
Zr1 C4 C5 C10 121.7(5)
C3 C4 C5 Zr1 65.8(3)
C9 C4 C5 Zr1 -119.8(4)
C2 C1 C5 C4 -0.7(5)
C6 C1 C5 C4 -174.2(4)
Zr1 C1 C5 C4 67.4(3)
C2 C1 C5 C10 171.0(4)
C6 C1 C5 C10 -2.4(7)
Zr1 C1 C5 C10 -120.9(5)
C2 C1 C5 Zr1 -68.1(3)
C6 C1 C5 Zr1 118.5(4)
O1 Zr1 C5 C4 47.9(3)
O2 Zr1 C5 C4 145.0(3)
C1 Zr1 C5 C4 -114.4(4)
C15 Zr1 C5 C4 -81.4(3)
C13 Zr1 C5 C4 161.5(3)
C3 Zr1 C5 C4 -36.5(2)
C14 Zr1 C5 C4 -43.4(15)
C2 Zr1 C5 C4 -77.1(3)
C12 Zr1 C5 C4 -161.0(2)
C11 Zr1 C5 C4 -120.9(3)
O1 Zr1 C5 C1 162.3(3)
O2 Zr1 C5 C1 -100.6(3)
C15 Zr1 C5 C1 33.0(4)
C13 Zr1 C5 C1 -84.0(4)
C3 Zr1 C5 C1 77.9(3)
C14 Zr1 C5 C1 71.0(15)
C4 Zr1 C5 C1 114.4(4)
C2 Zr1 C5 C1 37.3(3)
C12 Zr1 C5 C1 -46.6(3)
C11 Zr1 C5 C1 -6.5(3)
O1 Zr1 C5 C10 -75.2(4)
O2 Zr1 C5 C10 21.9(4)
C1 Zr1 C5 C10 122.5(5)
C15 Zr1 C5 C10 155.5(4)
C13 Zr1 C5 C10 38.4(6)
C3 Zr1 C5 C10 -159.6(5)
C14 Zr1 C5 C10 -166.5(13)
C4 Zr1 C5 C10 -123.1(5)
C2 Zr1 C5 C10 159.8(5)
C12 Zr1 C5 C10 75.9(5)
C11 Zr1 C5 C10 116.0(4)
O1 Zr1 C11 C12 85.5(3)
O2 Zr1 C11 C12 -29.2(3)
C1 Zr1 C11 C12 -112.8(3)
C15 Zr1 C11 C12 115.8(4)
C13 Zr1 C11 C12 37.8(3)
C5 Zr1 C11 C12 -109.3(3)
C3 Zr1 C11 C12 -165.6(3)
C14 Zr1 C11 C12 77.9(3)
C4 Zr1 C11 C12 -149.9(3)
C2 Zr1 C11 C12 -143.3(3)
O1 Zr1 C11 C15 -30.4(3)
O2 Zr1 C11 C15 -145.1(3)
C1 Zr1 C11 C15 131.3(3)
C13 Zr1 C11 C15 -78.1(3)
C5 Zr1 C11 C15 134.9(3)
C3 Zr1 C11 C15 78.5(3)
C14 Zr1 C11 C15 -37.9(3)
C4 Zr1 C11 C15 94.3(3)
C2 Zr1 C11 C15 100.9(3)
C12 Zr1 C11 C15 -115.8(4)
O1 Zr1 C11 C16 -153.7(5)
O2 Zr1 C11 C16 91.6(5)
C1 Zr1 C11 C16 8.0(5)
C15 Zr1 C11 C16 -123.3(6)
C13 Zr1 C11 C16 158.6(6)
C5 Zr1 C11 C16 11.6(6)
C3 Zr1 C11 C16 -44.8(5)
C14 Zr1 C11 C16 -161.2(6)
C4 Zr1 C11 C16 -29.0(6)
C2 Zr1 C11 C16 -22.5(5)
C12 Zr1 C11 C16 120.8(6)
C15 C11 C12 C13 -1.1(5)
C16 C11 C12 C13 165.0(4)
Zr1 C11 C12 C13 -65.7(3)
C15 C11 C12 C17 -172.3(5)
C16 C11 C12 C17 -6.2(8)
Zr1 C11 C12 C17 123.1(5)
C15 C11 C12 Zr1 64.6(3)
C16 C11 C12 Zr1 -129.3(5)
O1 Zr1 C12 C11 -118.2(3)
O2 Zr1 C12 C11 150.2(3)
C1 Zr1 C12 C11 71.9(3)
C15 Zr1 C12 C11 -37.0(3)
C13 Zr1 C12 C11 -114.4(4)
C5 Zr1 C12 C11 95.9(3)
C3 Zr1 C12 C11 20.4(4)
C14 Zr1 C12 C11 -77.6(3)
C4 Zr1 C12 C11 68.6(5)
C2 Zr1 C12 C11 38.7(3)
O1 Zr1 C12 C13 -3.8(3)
O2 Zr1 C12 C13 -95.4(3)
C1 Zr1 C12 C13 -173.7(3)
C15 Zr1 C12 C13 77.3(3)
C5 Zr1 C12 C13 -149.8(3)
C3 Zr1 C12 C13 134.8(3)
C14 Zr1 C12 C13 36.8(3)
C4 Zr1 C12 C13 -177.0(4)
C2 Zr1 C12 C13 153.1(3)
C11 Zr1 C12 C13 114.4(4)
O1 Zr1 C12 C17 118.2(4)
O2 Zr1 C12 C17 26.6(4)
C1 Zr1 C12 C17 -51.7(5)
C15 Zr1 C12 C17 -160.7(5)
C13 Zr1 C12 C17 122.0(6)
C5 Zr1 C12 C17 -27.8(5)
C3 Zr1 C12 C17 -103.2(4)
C14 Zr1 C12 C17 158.8(5)
C4 Zr1 C12 C17 -55.0(6)
C2 Zr1 C12 C17 -84.9(4)
C11 Zr1 C12 C17 -123.6(6)
C11 C12 C13 C14 -0.7(5)
C17 C12 C13 C14 170.6(5)
Zr1 C12 C13 C14 -67.5(3)
C11 C12 C13 C18 -176.4(4)
C17 C12 C13 C18 -5.1(8)
Zr1 C12 C13 C18 116.7(5)
C11 C12 C13 Zr1 66.9(3)
C17 C12 C13 Zr1 -121.9(5)
O1 Zr1 C13 C14 -68.6(3)
O2 Zr1 C13 C14 -168.4(3)
C1 Zr1 C13 C14 123.6(3)
C15 Zr1 C13 C14 36.9(3)
C5 Zr1 C13 C14 175.3(3)
C3 Zr1 C13 C14 26.1(4)
C4 Zr1 C13 C14 -71.5(9)
C2 Zr1 C13 C14 76.3(3)
C12 Zr1 C13 C14 114.6(4)
C11 Zr1 C13 C14 77.9(3)
O1 Zr1 C13 C12 176.8(3)
O2 Zr1 C13 C12 76.9(3)
C1 Zr1 C13 C12 9.0(4)
C15 Zr1 C13 C12 -77.7(3)
C5 Zr1 C13 C12 60.7(4)
C3 Zr1 C13 C12 -88.5(4)
C14 Zr1 C13 C12 -114.6(4)
C4 Zr1 C13 C12 173.9(7)
C2 Zr1 C13 C12 -38.3(4)
C11 Zr1 C13 C12 -36.7(3)
O1 Zr1 C13 C18 52.8(4)
O2 Zr1 C13 C18 -47.1(4)
C1 Zr1 C13 C18 -115.1(4)
C15 Zr1 C13 C18 158.2(5)
C5 Zr1 C13 C18 -63.4(5)
C3 Zr1 C13 C18 147.4(4)
C14 Zr1 C13 C18 121.3(5)
C4 Zr1 C13 C18 49.9(10)
C2 Zr1 C13 C18 -162.3(4)
C12 Zr1 C13 C18 -124.0(5)
C11 Zr1 C13 C18 -160.8(5)
C12 C13 C14 C15 2.2(5)
C18 C13 C14 C15 178.0(4)
Zr1 C13 C14 C15 -65.5(3)
C12 C13 C14 C19 -172.5(4)
C18 C13 C14 C19 3.3(7)
Zr1 C13 C14 C19 119.8(4)
C12 C13 C14 Zr1 67.7(3)
C18 C13 C14 Zr1 -116.5(4)
O1 Zr1 C14 C13 108.4(3)
O2 Zr1 C14 C13 12.2(3)
C1 Zr1 C14 C13 -96.3(3)
C15 Zr1 C14 C13 -115.6(4)
C5 Zr1 C14 C13 -159.2(13)
C3 Zr1 C14 C13 -165.6(2)
C4 Zr1 C14 C13 163.1(3)
C2 Zr1 C14 C13 -127.7(3)
C12 Zr1 C14 C13 -37.6(3)
C11 Zr1 C14 C13 -77.4(3)
O1 Zr1 C14 C15 -136.0(3)
O2 Zr1 C14 C15 127.8(3)
C1 Zr1 C14 C15 19.4(4)
C13 Zr1 C14 C15 115.6(4)
C5 Zr1 C14 C15 -43.6(15)
C3 Zr1 C14 C15 -50.0(3)
C4 Zr1 C14 C15 -81.3(3)
C2 Zr1 C14 C15 -12.1(3)
C12 Zr1 C14 C15 78.0(3)
C11 Zr1 C14 C15 38.2(3)
O1 Zr1 C14 C19 -12.4(4)
O2 Zr1 C14 C19 -108.6(4)
C1 Zr1 C14 C19 143.0(4)
C15 Zr1 C14 C19 123.6(5)
C13 Zr1 C14 C19 -120.8(5)
C5 Zr1 C14 C19 80.1(15)
C3 Zr1 C14 C19 73.6(4)
C4 Zr1 C14 C19 42.3(5)
C2 Zr1 C14 C19 111.6(4)
C12 Zr1 C14 C19 -158.3(5)
C11 Zr1 C14 C19 161.9(5)
C13 C14 C15 C11 -2.8(5)
C19 C14 C15 C11 171.7(4)
Zr1 C14 C15 C11 -68.5(3)
C13 C14 C15 C20 -171.4(4)
C19 C14 C15 C20 3.1(8)
Zr1 C14 C15 C20 122.9(5)
C13 C14 C15 Zr1 65.7(3)
C19 C14 C15 Zr1 -119.7(5)
C12 C11 C15 C14 2.4(5)
C16 C11 C15 C14 -163.2(5)
Zr1 C11 C15 C14 68.1(3)
C12 C11 C15 C20 170.7(4)
C16 C11 C15 C20 5.1(8)
Zr1 C11 C15 C20 -123.6(5)
C12 C11 C15 Zr1 -65.7(3)
C16 C11 C15 Zr1 128.7(5)
O1 Zr1 C15 C14 44.2(3)
O2 Zr1 C15 C14 -68.3(3)
C1 Zr1 C15 C14 -168.0(3)
C13 Zr1 C15 C14 -36.3(3)
C5 Zr1 C15 C14 173.2(3)
C3 Zr1 C15 C14 138.4(3)
C4 Zr1 C15 C14 130.8(3)
C2 Zr1 C15 C14 169.8(3)
C12 Zr1 C15 C14 -77.1(3)
C11 Zr1 C15 C14 -113.0(4)
O1 Zr1 C15 C11 157.2(3)
O2 Zr1 C15 C11 44.8(3)
C1 Zr1 C15 C11 -55.0(3)
C13 Zr1 C15 C11 76.7(3)
C5 Zr1 C15 C11 -73.7(4)
C3 Zr1 C15 C11 -108.5(3)
C14 Zr1 C15 C11 113.0(4)
C4 Zr1 C15 C11 -116.2(3)
C2 Zr1 C15 C11 -77.2(3)
C12 Zr1 C15 C11 36.0(2)
O1 Zr1 C15 C20 -78.1(4)
O2 Zr1 C15 C20 169.5(4)
C1 Zr1 C15 C20 69.7(4)
C13 Zr1 C15 C20 -158.6(5)
C5 Zr1 C15 C20 50.9(5)
C3 Zr1 C15 C20 16.1(4)
C14 Zr1 C15 C20 -122.3(5)
C4 Zr1 C15 C20 8.5(5)
C2 Zr1 C15 C20 47.5(4)
C12 Zr1 C15 C20 160.6(5)
C11 Zr1 C15 C20 124.7(5)
Zr1 O1 C21 C26 -89(3)
Zr1 O1 C21 C22 92(3)
O1 C21 C22 C23 -178.3(4)
C26 C21 C22 C23 2.0(7)
O1 C21 C22 C27 -0.3(7)
C26 C21 C22 C27 180.0(5)
C21 C22 C23 C24 -1.5(8)
C27 C22 C23 C24 -179.5(6)
C22 C23 C24 C25 0.8(9)
C22 C23 C24 C28 177.7(6)
C23 C24 C25 C26 -0.4(9)
C28 C24 C25 C26 -177.4(5)
O1 C21 C26 C25 178.6(4)
C22 C21 C26 C25 -1.7(7)
O1 C21 C26 C29 0.0(7)
C22 C21 C26 C29 179.6(5)
C24 C25 C26 C21 0.9(8)
C24 C25 C26 C29 179.6(5)
Zr1 O2 C30 B1 176.1(8)
C41 B1 C30 O2 -116.6(6)
C51 B1 C30 O2 123.0(6)
C30 B1 C41 C46 118.7(5)
C51 B1 C41 C46 -117.9(5)
C30 B1 C41 C42 -59.5(6)
C51 B1 C41 C42 64.0(7)
C46 C41 C42 F42 178.6(5)
B1 C41 C42 F42 -3.1(8)
C46 C41 C42 C43 0.3(8)
B1 C41 C42 C43 178.6(5)
F42 C42 C43 F43 1.2(8)
C41 C42 C43 F43 179.6(5)
F42 C42 C43 C44 -178.4(5)
C41 C42 C43 C44 0.0(9)
F43 C43 C44 F44 0.9(9)
C42 C43 C44 F44 -179.5(5)
F43 C43 C44 C45 -179.8(5)
C42 C43 C44 C45 -0.2(9)
C43 C44 C45 F45 179.6(5)
F44 C44 C45 F45 -1.1(9)
C43 C44 C45 C46 0.2(9)
F44 C44 C45 C46 179.5(5)
C42 C41 C46 F46 -179.9(4)
B1 C41 C46 F46 1.7(7)
C42 C41 C46 C45 -0.3(7)
B1 C41 C46 C45 -178.6(5)
F45 C45 C46 F46 0.3(7)
C44 C45 C46 F46 179.8(5)
F45 C45 C46 C41 -179.4(5)
C44 C45 C46 C41 0.1(8)
C30 B1 C51 C56 7.9(8)
C41 B1 C51 C56 -109.2(6)
C30 B1 C51 C52 -169.3(5)
C41 B1 C51 C52 73.7(6)
C56 C51 C52 F52 179.6(5)
B1 C51 C52 F52 -2.9(7)
C56 C51 C52 C53 -0.6(8)
B1 C51 C52 C53 177.0(5)
F52 C52 C53 F53 0.4(8)
C51 C52 C53 F53 -179.5(5)
F52 C52 C53 C54 179.4(5)
C51 C52 C53 C54 -0.4(9)
F53 C53 C54 F54 -0.2(10)
C52 C53 C54 F54 -179.3(6)
F53 C53 C54 C55 -179.9(6)
C52 C53 C54 C55 1.0(10)
F54 C54 C55 F55 -1.0(10)
C53 C54 C55 F55 178.6(6)
F54 C54 C55 C56 179.8(6)
C53 C54 C55 C56 -0.6(10)
F55 C55 C56 F56 0.5(9)
C54 C55 C56 F56 179.7(6)
F55 C55 C56 C51 -179.7(6)
C54 C55 C56 C51 -0.5(10)
C52 C51 C56 F56 -179.2(5)
B1 C51 C56 F56 3.5(9)
C52 C51 C56 C55 1.0(9)
B1 C51 C56 C55 -176.3(6)
